data_4035779
loop_
_publ_author_name
'Yang, Ren-Yin'
'Sun, Jing'
'Sun, Qiu'
'Yan, Chao-Guo'

_publ_section_title
;
 Selective Synthesis of 3-(9 H-Carbazol-2-yl)indolin-2-ones and
 Spiro[tetrahydrocarbazole-3,3'-oxindoles] via a HOTf Catalyzed
 Three-Component Reaction.
;
_journal_issue 11
_journal_name_full 'The Journal of organic chemistry'
_journal_page_first 5909
_journal_page_last 5919
_journal_paper_doi 10.1021/acs.joc.8b00196
_journal_volume 83
_journal_year 2018
_chemical_formula_moiety 'C41 H32 N2 O'
_chemical_formula_sum 'C41 H32 N2 O'
_chemical_formula_weight 568.68
_space_group_crystal_system orthorhombic
_space_group_IT_number 61
_space_group_name_Hall '-P 2ac 2ab'
_space_group_name_H-M_alt 'P b c a'
_atom_sites_solution_hydrogens geom
_audit_creation_method SHELXL-2014/7
_cell_angle_alpha 90
_cell_angle_beta 90
_cell_angle_gamma 90
_cell_formula_units_Z 16
_cell_length_a 13.6366(8)
_cell_length_b 24.0463(11)
_cell_length_c 36.970(2)
_cell_measurement_reflns_used 9821
_cell_measurement_temperature 293(2)
_cell_measurement_theta_max 27.51
_cell_measurement_theta_min 2.32
_cell_volume 12122.8(11)
_computing_structure_refinement 'SHELXL-2014/7 (Sheldrick, 2014)'
_diffrn_ambient_temperature 293(2)
_diffrn_measured_fraction_theta_full 0.999
_diffrn_measured_fraction_theta_max 0.999
_diffrn_measurement_device_type 'CCD area detector'
_diffrn_measurement_method 'phi and omega scans'
_diffrn_radiation_source 'fine-focus sealed tube'
_diffrn_radiation_type MoK\a
_diffrn_radiation_wavelength 0.71073
_diffrn_reflns_av_R_equivalents 0.0933
_diffrn_reflns_av_unetI/netI 0.0603
_diffrn_reflns_Laue_measured_fraction_full 0.999
_diffrn_reflns_Laue_measured_fraction_max 0.999
_diffrn_reflns_limit_h_max 16
_diffrn_reflns_limit_h_min -16
_diffrn_reflns_limit_k_max 29
_diffrn_reflns_limit_k_min -25
_diffrn_reflns_limit_l_max 45
_diffrn_reflns_limit_l_min -45
_diffrn_reflns_number 109518
_diffrn_reflns_point_group_measured_fraction_full 0.999
_diffrn_reflns_point_group_measured_fraction_max 0.999
_diffrn_reflns_theta_full 25.242
_diffrn_reflns_theta_max 26.000
_diffrn_reflns_theta_min 1.102
_exptl_absorpt_coefficient_mu 0.074
_exptl_absorpt_correction_T_max 0.985
_exptl_absorpt_correction_T_min 0.982
_exptl_absorpt_correction_type multi-scan
_exptl_absorpt_process_details sadabs
_exptl_crystal_colour colorless
_exptl_crystal_density_diffrn 1.246
_exptl_crystal_description block
_exptl_crystal_F_000 4800
_exptl_crystal_size_max 0.240
_exptl_crystal_size_mid 0.200
_exptl_crystal_size_min 0.200
_refine_diff_density_max 0.194
_refine_diff_density_min -0.277
_refine_diff_density_rms 0.049
_refine_ls_extinction_method none
_refine_ls_goodness_of_fit_ref 1.022
_refine_ls_hydrogen_treatment constr
_refine_ls_matrix_type full
_refine_ls_number_parameters 797
_refine_ls_number_reflns 11906
_refine_ls_number_restraints 0
_refine_ls_restrained_S_all 1.022
_refine_ls_R_factor_all 0.1129
_refine_ls_R_factor_gt 0.0590
_refine_ls_shift/su_max 0.000
_refine_ls_shift/su_mean 0.000
_refine_ls_structure_factor_coef Fsqd
_refine_ls_weighting_details 'w=1/[\s^2^(Fo^2^)+(0.0620P)^2^+3.0708P] where P=(Fo^2^+2Fc^2^)/3'
_refine_ls_weighting_scheme calc
_refine_ls_wR_factor_gt 0.1202
_refine_ls_wR_factor_ref 0.1335
_reflns_Friedel_coverage 0.000
_reflns_number_gt 7576
_reflns_number_total 11906
_reflns_threshold_expression 'I > 2\s(I)'
_cod_data_source_file jo8b00196_si_002.cif
_cod_data_source_block 4a
_cod_database_code 4035779
_shelx_shelxl_version_number 2014/7
_shelx_space_group_comment
;
The symmetry employed for this shelxl refinement is uniquely defined
by the following loop, which should always be used as a source of
symmetry information in preference to the above space-group names.
They are only intended as comments.
;
_shelx_estimated_absorpt_t_min 0.982
_shelx_estimated_absorpt_t_max 0.985

loop_
_space_group_symop_operation_xyz
'x, y, z'
'-x+1/2, -y, z+1/2'
'x+1/2, -y+1/2, -z'
'-x, y+1/2, -z+1/2'
'-x, -y, -z'
'x-1/2, y, -z-1/2'
'-x-1/2, y-1/2, z'
'x, -y-1/2, z-1/2'

loop_
_atom_site_label
_atom_site_type_symbol
_atom_site_fract_x
_atom_site_fract_y
_atom_site_fract_z
_atom_site_U_iso_or_equiv
_atom_site_adp_type
_atom_site_occupancy
_atom_site_site_symmetry_order
_atom_site_calc_flag
_atom_site_refinement_flags_posn
_atom_site_refinement_flags_adp
C1 C -0.16498(17) -0.02445(9) 0.06668(6) 0.0393(6) Uani 1 1 d . .
H1 H -0.1065 -0.0067 0.0725 0.047 Uiso 1 1 calc R U
C2 C -0.1665(2) -0.08151(10) 0.06290(7) 0.0538(7) Uani 1 1 d . .
H2 H -0.1091 -0.1019 0.0660 0.065 Uiso 1 1 calc R U
C3 C -0.2518(2) -0.10818(11) 0.05459(8) 0.0631(8) Uani 1 1 d . .
H3 H -0.2525 -0.1466 0.0518 0.076 Uiso 1 1 calc R U
C4 C -0.3362(2) -0.07831(11) 0.05041(8) 0.0687(9) Uani 1 1 d . .
H4 H -0.3947 -0.0965 0.0452 0.082 Uiso 1 1 calc R U
C5 C -0.33486(19) -0.02069(10) 0.05387(7) 0.0520(7) Uani 1 1 d . .
H5 H -0.3925 -0.0006 0.0507 0.062 Uiso 1 1 calc R U
C6 C -0.24916(16) 0.00678(8) 0.06192(5) 0.0303(5) Uani 1 1 d . .
C7 C -0.24531(16) 0.06931(8) 0.06426(5) 0.0301(5) Uani 1 1 d . .
H7A H -0.2113 0.0836 0.0432 0.036 Uiso 1 1 calc R U
H7B H -0.3117 0.0838 0.0638 0.036 Uiso 1 1 calc R U
C8 C -0.10236(15) 0.10984(8) 0.09772(5) 0.0266(5) Uani 1 1 d . .
C9 C -0.08368(14) 0.13262(8) 0.13575(5) 0.0261(5) Uani 1 1 d . .
H9 H -0.0798 0.1732 0.1339 0.031 Uiso 1 1 calc R U
C10 C -0.17802(15) 0.11872(8) 0.15512(5) 0.0255(5) Uani 1 1 d . .
C11 C -0.20865(17) 0.12858(9) 0.18991(6) 0.0339(5) Uani 1 1 d . .
H11 H -0.1668 0.1451 0.2066 0.041 Uiso 1 1 calc R U
C12 C -0.30340(18) 0.11342(9) 0.19981(6) 0.0403(6) Uani 1 1 d . .
H12 H -0.3249 0.1200 0.2233 0.048 Uiso 1 1 calc R U
C13 C -0.36565(17) 0.08875(9) 0.17529(6) 0.0376(6) Uani 1 1 d . .
H13 H -0.4287 0.0790 0.1825 0.045 Uiso 1 1 calc R U
C14 C -0.33585(16) 0.07823(8) 0.13995(6) 0.0314(5) Uani 1 1 d . .
H14 H -0.3774 0.0612 0.1234 0.038 Uiso 1 1 calc R U
C15 C -0.24213(15) 0.09409(8) 0.13053(5) 0.0241(5) Uani 1 1 d . .
C16 C 0.01059(14) 0.11255(8) 0.15324(5) 0.0247(5) Uani 1 1 d . .
C17 C 0.07981(14) 0.15066(8) 0.16595(5) 0.0243(5) Uani 1 1 d . .
C18 C 0.05968(14) 0.21183(8) 0.16728(6) 0.0259(5) Uani 1 1 d . .
C19 C 0.07472(16) 0.24744(8) 0.13829(6) 0.0346(5) Uani 1 1 d . .
H19 H 0.0956 0.2333 0.1162 0.042 Uiso 1 1 calc R U
C20 C 0.05865(17) 0.30439(9) 0.14213(7) 0.0448(6) Uani 1 1 d . .
H20 H 0.0695 0.3277 0.1225 0.054 Uiso 1 1 calc R U
C21 C 0.02701(17) 0.32699(9) 0.17450(8) 0.0481(7) Uani 1 1 d . .
C22 C 0.0107(2) 0.38882(10) 0.17892(10) 0.0846(11) Uani 1 1 d . .
H22A H 0.0699 0.4084 0.1730 0.127 Uiso 1 1 calc R U
H22B H -0.0072 0.3967 0.2035 0.127 Uiso 1 1 calc R U
H22C H -0.0410 0.4006 0.1631 0.127 Uiso 1 1 calc R U
C23 C 0.01074(18) 0.29099(10) 0.20299(8) 0.0515(7) Uani 1 1 d . .
H23 H -0.0113 0.3050 0.2250 0.062 Uiso 1 1 calc R U
C24 C 0.02656(17) 0.23449(9) 0.19945(6) 0.0395(6) Uani 1 1 d . .
H24 H 0.0147 0.2112 0.2191 0.047 Uiso 1 1 calc R U
C25 C 0.02555(15) 0.05548(8) 0.15757(5) 0.0267(5) Uani 1 1 d . .
H25 H -0.0218 0.0312 0.1487 0.032 Uiso 1 1 calc R U
C26 C 0.10786(14) 0.03310(8) 0.17446(5) 0.0237(4) Uani 1 1 d . .
C27 C 0.11664(15) -0.02826(8) 0.17778(5) 0.0254(5) Uani 1 1 d . .
C28 C 0.20203(16) -0.05607(8) 0.16858(6) 0.0312(5) Uani 1 1 d . .
H28 H 0.2563 -0.0358 0.1609 0.037 Uiso 1 1 calc R U
C29 C 0.20810(18) -0.11340(9) 0.17066(6) 0.0417(6) Uani 1 1 d . .
H29 H 0.2664 -0.1313 0.1647 0.050 Uiso 1 1 calc R U
C30 C 0.12813(19) -0.14401(9) 0.18147(7) 0.0448(6) Uani 1 1 d . .
H30 H 0.1320 -0.1826 0.1827 0.054 Uiso 1 1 calc R U
C31 C 0.04231(18) -0.11728(9) 0.19050(6) 0.0424(6) Uani 1 1 d . .
H31 H -0.0119 -0.1379 0.1978 0.051 Uiso 1 1 calc R U
C32 C 0.03642(16) -0.06011(8) 0.18870(6) 0.0322(5) Uani 1 1 d . .
H32 H -0.0220 -0.0425 0.1949 0.039 Uiso 1 1 calc R U
C33 C 0.27091(17) 0.21547(8) 0.19070(7) 0.0435(6) Uani 1 1 d . .
H33A H 0.2319 0.2373 0.2070 0.065 Uiso 1 1 calc R U
H33B H 0.2577 0.2268 0.1663 0.065 Uiso 1 1 calc R U
H33C H 0.3391 0.2210 0.1960 0.065 Uiso 1 1 calc R U
C34 C 0.16570(14) 0.12841(7) 0.18146(5) 0.0230(4) Uani 1 1 d . .
C35 C 0.17994(14) 0.07080(8) 0.18691(5) 0.0234(5) Uani 1 1 d . .
C36 C 0.27229(14) 0.06503(8) 0.20617(5) 0.0239(5) Uani 1 1 d . .
C37 C 0.32532(15) 0.02079(9) 0.22115(5) 0.0323(5) Uani 1 1 d . .
H37 H 0.3012 -0.0153 0.2197 0.039 Uiso 1 1 calc R U
C38 C 0.41384(16) 0.03117(10) 0.23815(6) 0.0377(6) Uani 1 1 d . .
H38 H 0.4486 0.0018 0.2483 0.045 Uiso 1 1 calc R U
C39 C 0.45158(16) 0.08460(9) 0.24034(5) 0.0349(5) Uani 1 1 d . .
H39 H 0.5114 0.0904 0.2518 0.042 Uiso 1 1 calc R U
C40 C 0.40198(15) 0.12917(9) 0.22585(5) 0.0307(5) Uani 1 1 d . .
H40 H 0.4279 0.1649 0.2268 0.037 Uiso 1 1 calc R U
C41 C 0.31125(15) 0.11877(8) 0.20962(5) 0.0258(5) Uani 1 1 d . .
C42 C 0.70574(17) 0.37069(9) 0.16388(6) 0.0367(5) Uani 1 1 d . .
H42 H 0.6796 0.3574 0.1423 0.044 Uiso 1 1 calc R U
C43 C 0.72632(18) 0.42681(9) 0.16740(7) 0.0447(6) Uani 1 1 d . .
H43 H 0.7146 0.4509 0.1482 0.054 Uiso 1 1 calc R U
C44 C 0.76407(19) 0.44703(10) 0.19922(7) 0.0511(7) Uani 1 1 d . .
H44 H 0.7770 0.4848 0.2017 0.061 Uiso 1 1 calc R U
C45 C 0.78276(19) 0.41118(10) 0.22746(7) 0.0515(7) Uani 1 1 d . .
H45 H 0.8090 0.4247 0.2490 0.062 Uiso 1 1 calc R U
C46 C 0.76264(17) 0.35542(10) 0.22385(6) 0.0416(6) Uani 1 1 d . .
H46 H 0.7755 0.3315 0.2431 0.050 Uiso 1 1 calc R U
C47 C 0.72352(15) 0.33409(8) 0.19208(5) 0.0296(5) Uani 1 1 d . .
C48 C 0.70266(17) 0.27262(8) 0.19022(5) 0.0348(5) Uani 1 1 d . .
H48A H 0.7630 0.2527 0.1952 0.042 Uiso 1 1 calc R U
H48B H 0.6564 0.2633 0.2092 0.042 Uiso 1 1 calc R U
C49 C 0.57089(16) 0.23227(8) 0.15192(6) 0.0303(5) Uani 1 1 d . .
C50 C 0.56128(15) 0.21079(8) 0.11287(6) 0.0304(5) Uani 1 1 d . .
H50 H 0.5555 0.1702 0.1137 0.036 Uiso 1 1 calc R U
C51 C 0.65990(15) 0.22506(7) 0.09700(5) 0.0261(5) Uani 1 1 d . .
C52 C 0.69859(17) 0.21754(8) 0.06292(6) 0.0334(5) Uani 1 1 d . .
H52 H 0.6604 0.2022 0.0446 0.040 Uiso 1 1 calc R U
C53 C 0.79490(17) 0.23298(9) 0.05616(6) 0.0364(5) Uani 1 1 d . .
H53 H 0.8215 0.2277 0.0332 0.044 Uiso 1 1 calc R U
C54 C 0.85162(16) 0.25608(8) 0.08323(6) 0.0344(5) Uani 1 1 d . .
H54 H 0.9161 0.2662 0.0783 0.041 Uiso 1 1 calc R U
C55 C 0.81400(15) 0.26450(8) 0.11773(6) 0.0296(5) Uani 1 1 d . .
H55 H 0.8519 0.2803 0.1359 0.035 Uiso 1 1 calc R U
C56 C 0.71832(14) 0.24848(8) 0.12397(5) 0.0241(5) Uani 1 1 d . .
C57 C 0.47181(15) 0.23358(8) 0.09361(5) 0.0279(5) Uani 1 1 d . .
C58 C 0.39454(15) 0.19903(8) 0.08279(5) 0.0251(5) Uani 1 1 d . .
C59 C 0.39949(14) 0.13727(8) 0.08584(5) 0.0248(5) Uani 1 1 d . .
C60 C 0.40001(15) 0.10947(8) 0.11877(6) 0.0307(5) Uani 1 1 d . .
H60 H 0.3993 0.1297 0.1402 0.037 Uiso 1 1 calc R U
C61 C 0.40163(16) 0.05195(9) 0.12002(6) 0.0358(5) Uani 1 1 d . .
H61 H 0.4024 0.0342 0.1424 0.043 Uiso 1 1 calc R U
C62 C 0.40217(17) 0.02028(9) 0.08885(6) 0.0383(6) Uani 1 1 d . .
C63 C 0.4010(2) -0.04230(9) 0.08996(8) 0.0661(8) Uani 1 1 d . .
H63A H 0.4502 -0.0552 0.1065 0.099 Uiso 1 1 calc R U
H63B H 0.4144 -0.0567 0.0662 0.099 Uiso 1 1 calc R U
H63C H 0.3377 -0.0549 0.0978 0.099 Uiso 1 1 calc R U
C64 C 0.40230(17) 0.04796(9) 0.05603(6) 0.0404(6) Uani 1 1 d . .
H64 H 0.4029 0.0276 0.0347 0.048 Uiso 1 1 calc R U
C65 C 0.40158(15) 0.10532(8) 0.05446(6) 0.0328(5) Uani 1 1 d . .
H65 H 0.4025 0.1229 0.0321 0.039 Uiso 1 1 calc R U
C66 C 0.47023(16) 0.29058(8) 0.08605(6) 0.0310(5) Uani 1 1 d . .
H66 H 0.5225 0.3124 0.0939 0.037 Uiso 1 1 calc R U
C67 C 0.39449(15) 0.31595(8) 0.06752(5) 0.0263(5) Uani 1 1 d . .
C68 C 0.39816(14) 0.37605(8) 0.05813(5) 0.0269(5) Uani 1 1 d . .
C69 C 0.39259(17) 0.41648(9) 0.08478(6) 0.0385(6) Uani 1 1 d . .
H69 H 0.3891 0.4058 0.1089 0.046 Uiso 1 1 calc R U
C70 C 0.39218(19) 0.47227(9) 0.07602(7) 0.0464(6) Uani 1 1 d . .
H70 H 0.3867 0.4988 0.0942 0.056 Uiso 1 1 calc R U
C71 C 0.39980(17) 0.48865(9) 0.04065(7) 0.0426(6) Uani 1 1 d . .
H71 H 0.3985 0.5262 0.0347 0.051 Uiso 1 1 calc R U
C72 C 0.40935(17) 0.44914(9) 0.01396(6) 0.0400(6) Uani 1 1 d . .
H72 H 0.4172 0.4601 -0.0100 0.048 Uiso 1 1 calc R U
C73 C 0.40742(16) 0.39347(9) 0.02256(6) 0.0337(5) Uani 1 1 d . .
H73 H 0.4124 0.3671 0.0042 0.040 Uiso 1 1 calc R U
C74 C 0.18533(17) 0.14715(9) 0.06176(7) 0.0451(6) Uani 1 1 d . .
H74A H 0.1151 0.1489 0.0632 0.068 Uiso 1 1 calc R U
H74B H 0.2112 0.1332 0.0841 0.068 Uiso 1 1 calc R U
H74C H 0.2039 0.1228 0.0424 0.068 Uiso 1 1 calc R U
C75 C 0.31400(15) 0.22535(8) 0.06598(5) 0.0257(5) Uani 1 1 d . .
C76 C 0.31371(15) 0.28265(8) 0.05802(5) 0.0253(5) Uani 1 1 d . .
C77 C 0.22009(15) 0.29538(8) 0.04145(5) 0.0276(5) Uani 1 1 d . .
C78 C 0.17508(15) 0.34390(9) 0.02917(5) 0.0316(5) Uani 1 1 d . .
H78 H 0.2080 0.3778 0.0301 0.038 Uiso 1 1 calc R U
C79 C 0.08088(16) 0.34086(10) 0.01564(6) 0.0380(6) Uani 1 1 d . .
H79 H 0.0501 0.3731 0.0076 0.046 Uiso 1 1 calc R U
C80 C 0.03112(17) 0.29017(10) 0.01382(6) 0.0412(6) Uani 1 1 d . .
H80 H -0.0319 0.2892 0.0042 0.049 Uiso 1 1 calc R U
C81 C 0.07336(16) 0.24173(10) 0.02598(6) 0.0386(6) Uani 1 1 d . .
H81 H 0.0400 0.2081 0.0248 0.046 Uiso 1 1 calc R U
C82 C 0.16820(15) 0.24482(9) 0.04020(5) 0.0303(5) Uani 1 1 d . .
N1 N -0.19628(12) 0.08962(6) 0.09669(4) 0.0255(4) Uani 1 1 d . .
N2 N 0.24668(12) 0.15708(6) 0.19498(4) 0.0263(4) Uani 1 1 d . .
N3 N 0.66363(12) 0.25291(7) 0.15610(4) 0.0285(4) Uani 1 1 d . .
N4 N 0.22443(12) 0.20266(7) 0.05498(5) 0.0305(4) Uani 1 1 d . .
O1 O -0.04621(11) 0.11020(6) 0.07203(4) 0.0389(4) Uani 1 1 d . .
O2 O 0.50850(12) 0.23117(6) 0.17552(4) 0.0437(4) Uani 1 1 d . .

loop_
_atom_site_aniso_label
_atom_site_aniso_U_11
_atom_site_aniso_U_22
_atom_site_aniso_U_33
_atom_site_aniso_U_23
_atom_site_aniso_U_13
_atom_site_aniso_U_12
C1 0.0315(14) 0.0366(14) 0.0497(15) 0.0096(11) 0.0033(11) -0.0050(11)
C2 0.0567(19) 0.0351(15) 0.0696(19) 0.0135(12) 0.0127(15) 0.0044(13)
C3 0.074(2) 0.0361(15) 0.080(2) -0.0098(14) 0.0195(17) -0.0129(15)
C4 0.052(2) 0.0576(19) 0.097(2) -0.0279(16) -0.0008(17) -0.0246(16)
C5 0.0329(15) 0.0526(16) 0.0706(18) -0.0175(13) -0.0061(13) -0.0051(12)
C6 0.0279(13) 0.0380(13) 0.0249(11) -0.0011(9) 0.0014(10) -0.0047(10)
C7 0.0250(12) 0.0389(13) 0.0264(11) -0.0018(9) -0.0044(9) 0.0010(9)
C8 0.0232(12) 0.0267(11) 0.0299(12) 0.0027(9) 0.0006(10) -0.0006(9)
C9 0.0228(12) 0.0212(10) 0.0341(12) -0.0019(9) -0.0021(10) 0.0008(9)
C10 0.0242(12) 0.0221(11) 0.0303(12) 0.0010(8) -0.0044(9) 0.0071(9)
C11 0.0329(14) 0.0376(13) 0.0314(13) -0.0038(9) -0.0071(11) 0.0101(10)
C12 0.0383(15) 0.0544(15) 0.0282(12) 0.0015(11) 0.0066(11) 0.0109(12)
C13 0.0281(14) 0.0480(14) 0.0366(13) 0.0060(11) 0.0073(11) 0.0039(11)
C14 0.0249(13) 0.0339(12) 0.0353(13) 0.0017(9) -0.0005(10) -0.0003(10)
C15 0.0241(12) 0.0218(10) 0.0265(11) 0.0020(8) -0.0004(9) 0.0041(9)
C16 0.0216(12) 0.0262(12) 0.0263(11) -0.0026(8) -0.0022(9) 0.0012(9)
C17 0.0232(12) 0.0238(11) 0.0260(11) -0.0009(8) 0.0021(9) 0.0003(9)
C18 0.0170(11) 0.0232(11) 0.0373(12) -0.0018(9) -0.0023(9) -0.0027(8)
C19 0.0307(13) 0.0324(13) 0.0408(13) 0.0008(10) -0.0040(10) -0.0036(10)
C20 0.0294(14) 0.0301(13) 0.0749(19) 0.0168(12) -0.0062(13) -0.0050(10)
C21 0.0244(14) 0.0276(13) 0.092(2) -0.0055(13) 0.0081(13) -0.0014(10)
C22 0.060(2) 0.0281(15) 0.166(4) -0.0051(17) 0.030(2) 0.0044(13)
C23 0.0428(16) 0.0359(15) 0.0758(19) -0.0185(13) 0.0218(14) -0.0039(11)
C24 0.0378(15) 0.0313(13) 0.0493(15) -0.0037(10) 0.0128(12) -0.0014(10)
C25 0.0230(12) 0.0240(12) 0.0330(12) -0.0040(8) -0.0023(9) -0.0018(9)
C26 0.0219(12) 0.0234(11) 0.0258(11) -0.0031(8) 0.0009(9) 0.0014(9)
C27 0.0259(12) 0.0250(11) 0.0254(11) -0.0005(8) -0.0060(9) 0.0001(9)
C28 0.0252(12) 0.0294(12) 0.0389(13) -0.0019(9) -0.0050(10) 0.0040(9)
C29 0.0342(15) 0.0343(14) 0.0568(16) -0.0058(11) -0.0119(12) 0.0120(11)
C30 0.0484(17) 0.0220(12) 0.0639(17) 0.0046(11) -0.0216(13) 0.0024(11)
C31 0.0377(15) 0.0321(14) 0.0573(16) 0.0094(11) -0.0097(12) -0.0090(11)
C32 0.0278(13) 0.0292(12) 0.0397(13) 0.0023(9) -0.0017(10) -0.0016(9)
C33 0.0294(14) 0.0303(13) 0.0707(17) -0.0039(11) -0.0065(12) -0.0086(10)
C34 0.0218(12) 0.0242(11) 0.0231(11) -0.0034(8) 0.0015(9) -0.0033(9)
C35 0.0200(12) 0.0284(11) 0.0216(10) -0.0020(8) 0.0016(9) 0.0005(9)
C36 0.0202(12) 0.0325(12) 0.0191(10) 0.0016(8) 0.0018(9) 0.0001(9)
C37 0.0279(13) 0.0389(13) 0.0300(12) 0.0042(9) -0.0015(10) -0.0032(10)
C38 0.0294(14) 0.0522(15) 0.0314(12) 0.0109(10) -0.0043(10) 0.0042(11)
C39 0.0221(12) 0.0559(15) 0.0267(12) 0.0018(10) -0.0020(10) -0.0050(11)
C40 0.0232(12) 0.0426(13) 0.0264(11) -0.0016(9) 0.0004(10) -0.0063(10)
C41 0.0220(12) 0.0344(12) 0.0208(11) -0.0010(9) 0.0034(9) -0.0032(9)
C42 0.0377(14) 0.0373(13) 0.0352(13) -0.0031(10) -0.0011(11) 0.0027(11)
C43 0.0494(17) 0.0366(14) 0.0480(15) -0.0003(11) 0.0075(13) 0.0043(11)
C44 0.0502(17) 0.0376(15) 0.0656(19) -0.0177(13) 0.0084(14) -0.0007(12)
C45 0.0573(18) 0.0505(17) 0.0466(16) -0.0205(13) -0.0026(13) 0.0026(13)
C46 0.0442(15) 0.0472(15) 0.0333(13) -0.0082(11) -0.0011(11) 0.0068(12)
C47 0.0263(12) 0.0354(12) 0.0273(12) -0.0036(9) 0.0028(9) 0.0038(9)
C48 0.0382(14) 0.0407(13) 0.0254(12) 0.0025(9) -0.0047(10) -0.0003(11)
C49 0.0268(13) 0.0275(12) 0.0367(13) 0.0119(9) -0.0017(11) 0.0014(10)
C50 0.0264(13) 0.0200(11) 0.0448(13) 0.0044(9) -0.0076(10) -0.0035(9)
C51 0.0236(12) 0.0196(11) 0.0350(12) 0.0010(8) -0.0064(10) 0.0034(8)
C52 0.0363(15) 0.0275(12) 0.0364(13) -0.0081(9) -0.0100(11) 0.0058(10)
C53 0.0365(15) 0.0402(13) 0.0325(13) -0.0023(10) 0.0015(11) 0.0100(11)
C54 0.0246(12) 0.0377(13) 0.0408(14) 0.0050(10) 0.0034(11) 0.0051(10)
C55 0.0237(13) 0.0309(12) 0.0341(12) 0.0011(9) -0.0053(10) 0.0000(9)
C56 0.0231(12) 0.0220(10) 0.0271(11) 0.0029(8) -0.0027(9) 0.0034(9)
C57 0.0229(12) 0.0254(11) 0.0355(12) 0.0036(9) -0.0051(9) -0.0006(9)
C58 0.0206(12) 0.0279(11) 0.0269(11) 0.0022(8) 0.0020(9) -0.0021(9)
C59 0.0172(11) 0.0255(11) 0.0316(12) -0.0010(9) 0.0021(9) -0.0051(8)
C60 0.0305(13) 0.0292(12) 0.0324(12) -0.0039(9) 0.0039(10) -0.0056(10)
C61 0.0380(14) 0.0327(13) 0.0366(13) 0.0066(10) 0.0072(11) -0.0055(10)
C62 0.0342(14) 0.0281(12) 0.0526(15) -0.0034(11) 0.0082(11) -0.0067(10)
C63 0.081(2) 0.0319(15) 0.086(2) -0.0051(13) 0.0182(18) -0.0081(14)
C64 0.0419(15) 0.0392(14) 0.0400(14) -0.0149(11) 0.0087(12) -0.0052(11)
C65 0.0314(14) 0.0362(13) 0.0309(12) 0.0000(10) 0.0065(10) -0.0052(10)
C66 0.0262(13) 0.0265(12) 0.0403(13) 0.0014(9) -0.0084(10) -0.0064(9)
C67 0.0250(12) 0.0267(11) 0.0272(11) -0.0005(9) -0.0005(9) -0.0008(9)
C68 0.0200(12) 0.0268(11) 0.0337(12) 0.0028(9) -0.0043(9) 0.0007(9)
C69 0.0491(16) 0.0334(13) 0.0331(12) -0.0007(10) 0.0035(11) -0.0001(11)
C70 0.0614(18) 0.0319(14) 0.0460(15) -0.0099(11) 0.0043(13) 0.0002(12)
C71 0.0410(15) 0.0263(12) 0.0605(17) 0.0076(11) -0.0086(13) -0.0005(10)
C72 0.0443(16) 0.0395(14) 0.0361(13) 0.0087(10) -0.0107(11) -0.0052(11)
C73 0.0380(14) 0.0329(13) 0.0303(12) -0.0023(9) -0.0066(10) -0.0013(10)
C74 0.0270(14) 0.0433(14) 0.0649(17) 0.0048(12) -0.0002(12) -0.0126(11)
C75 0.0201(12) 0.0297(12) 0.0272(11) -0.0006(8) 0.0025(9) -0.0045(9)
C76 0.0199(12) 0.0319(12) 0.0239(11) -0.0016(8) 0.0013(9) 0.0005(9)
C77 0.0194(12) 0.0411(13) 0.0224(11) -0.0028(9) 0.0014(9) 0.0020(10)
C78 0.0253(13) 0.0419(13) 0.0277(12) -0.0036(9) 0.0012(10) 0.0055(10)
C79 0.0255(14) 0.0555(15) 0.0329(13) 0.0001(11) -0.0005(10) 0.0122(11)
C80 0.0186(13) 0.0692(17) 0.0358(13) 0.0026(12) -0.0037(10) 0.0020(12)
C81 0.0206(13) 0.0567(15) 0.0386(13) -0.0007(11) -0.0007(10) -0.0094(11)
C82 0.0195(12) 0.0439(13) 0.0275(11) 0.0005(9) 0.0027(9) -0.0017(10)
N1 0.0206(10) 0.0307(9) 0.0253(9) -0.0017(7) -0.0015(8) -0.0030(7)
N2 0.0200(10) 0.0253(9) 0.0336(10) -0.0021(7) -0.0010(8) -0.0044(7)
N3 0.0243(10) 0.0333(10) 0.0279(10) 0.0031(7) -0.0025(8) -0.0031(8)
N4 0.0185(10) 0.0361(10) 0.0368(10) 0.0014(8) -0.0009(8) -0.0076(8)
O1 0.0285(9) 0.0522(10) 0.0359(9) 0.0016(7) 0.0045(8) -0.0070(7)
O2 0.0312(10) 0.0519(10) 0.0479(10) 0.0166(8) 0.0064(8) -0.0015(7)

loop_
_atom_type_symbol
_atom_type_description
_atom_type_scat_dispersion_real
_atom_type_scat_dispersion_imag
_atom_type_scat_source
C C 0.0033 0.0016 'International Tables Vol C Tables 4.2.6.8 and 6.1.1.4'
H H 0.0000 0.0000 'International Tables Vol C Tables 4.2.6.8 and 6.1.1.4'
N N 0.0061 0.0033 'International Tables Vol C Tables 4.2.6.8 and 6.1.1.4'
O O 0.0106 0.0060 'International Tables Vol C Tables 4.2.6.8 and 6.1.1.4'

loop_
_geom_angle_atom_site_label_1
_geom_angle_atom_site_label_2
_geom_angle_atom_site_label_3
_geom_angle
C2 C1 C6 121.0(2)
C2 C1 H1 119.5
C6 C1 H1 119.5
C3 C2 C1 120.2(3)
C3 C2 H2 119.9
C1 C2 H2 119.9
C2 C3 C4 119.8(2)
C2 C3 H3 120.1
C4 C3 H3 120.1
C3 C4 C5 120.2(3)
C3 C4 H4 119.9
C5 C4 H4 119.9
C6 C5 C4 120.6(2)
C6 C5 H5 119.7
C4 C5 H5 119.7
C5 C6 C1 118.2(2)
C5 C6 C7 121.4(2)
C1 C6 C7 120.37(19)
N1 C7 C6 113.43(16)
N1 C7 H7A 108.9
C6 C7 H7A 108.9
N1 C7 H7B 108.9
C6 C7 H7B 108.9
H7A C7 H7B 107.7
O1 C8 N1 124.56(19)
O1 C8 C9 127.47(19)
N1 C8 C9 107.95(17)
C10 C9 C16 116.70(16)
C10 C9 C8 102.40(16)
C16 C9 C8 114.75(16)
C10 C9 H9 107.5
C16 C9 H9 107.5
C8 C9 H9 107.5
C11 C10 C15 119.6(2)
C11 C10 C9 131.72(19)
C15 C10 C9 108.62(17)
C10 C11 C12 118.9(2)
C10 C11 H11 120.5
C12 C11 H11 120.5
C13 C12 C11 120.8(2)
C13 C12 H12 119.6
C11 C12 H12 119.6
C12 C13 C14 121.1(2)
C12 C13 H13 119.4
C14 C13 H13 119.4
C15 C14 C13 117.2(2)
C15 C14 H14 121.4
C13 C14 H14 121.4
C14 C15 C10 122.32(19)
C14 C15 N1 128.12(19)
C10 C15 N1 109.56(17)
C25 C16 C17 120.50(18)
C25 C16 C9 119.01(17)
C17 C16 C9 120.46(17)
C16 C17 C34 116.70(17)
C16 C17 C18 122.13(18)
C34 C17 C18 120.78(17)
C24 C18 C19 117.98(19)
C24 C18 C17 118.36(18)
C19 C18 C17 123.64(18)
C18 C19 C20 120.3(2)
C18 C19 H19 119.9
C20 C19 H19 119.9
C21 C20 C19 121.5(2)
C21 C20 H20 119.2
C19 C20 H20 119.2
C23 C21 C20 117.6(2)
C23 C21 C22 120.7(3)
C20 C21 C22 121.7(3)
C21 C22 H22A 109.5
C21 C22 H22B 109.5
H22A C22 H22B 109.5
C21 C22 H22C 109.5
H22A C22 H22C 109.5
H22B C22 H22C 109.5
C21 C23 C24 121.2(2)
C21 C23 H23 119.4
C24 C23 H23 119.4
C23 C24 C18 121.3(2)
C23 C24 H24 119.3
C18 C24 H24 119.3
C26 C25 C16 123.29(18)
C26 C25 H25 118.4
C16 C25 H25 118.4
C25 C26 C35 117.28(17)
C25 C26 C27 119.08(17)
C35 C26 C27 123.62(17)
C28 C27 C32 117.71(18)
C28 C27 C26 121.80(18)
C32 C27 C26 120.41(18)
C29 C28 C27 121.2(2)
C29 C28 H28 119.4
C27 C28 H28 119.4
C30 C29 C28 120.1(2)
C30 C29 H29 119.9
C28 C29 H29 119.9
C29 C30 C31 119.7(2)
C29 C30 H30 120.2
C31 C30 H30 120.2
C30 C31 C32 120.2(2)
C30 C31 H31 119.9
C32 C31 H31 119.9
C31 C32 C27 121.0(2)
C31 C32 H32 119.5
C27 C32 H32 119.5
N2 C33 H33A 109.5
N2 C33 H33B 109.5
H33A C33 H33B 109.5
N2 C33 H33C 109.5
H33A C33 H33C 109.5
H33B C33 H33C 109.5
N2 C34 C17 128.04(17)
N2 C34 C35 108.96(17)
C17 C34 C35 122.96(17)
C34 C35 C26 119.11(17)
C34 C35 C36 106.40(16)
C26 C35 C36 134.48(17)
C37 C36 C41 117.91(18)
C37 C36 C35 135.53(18)
C41 C36 C35 106.54(16)
C38 C37 C36 119.5(2)
C38 C37 H37 120.2
C36 C37 H37 120.2
C37 C38 C39 121.2(2)
C37 C38 H38 119.4
C39 C38 H38 119.4
C40 C39 C38 121.1(2)
C40 C39 H39 119.4
C38 C39 H39 119.4
C39 C40 C41 117.6(2)
C39 C40 H40 121.2
C41 C40 H40 121.2
N2 C41 C40 127.71(18)
N2 C41 C36 109.67(17)
C40 C41 C36 122.62(19)
C43 C42 C47 120.9(2)
C43 C42 H42 119.6
C47 C42 H42 119.6
C44 C43 C42 120.1(2)
C44 C43 H43 119.9
C42 C43 H43 119.9
C43 C44 C45 119.8(2)
C43 C44 H44 120.1
C45 C44 H44 120.1
C46 C45 C44 120.0(2)
C46 C45 H45 120.0
C44 C45 H45 120.0
C45 C46 C47 121.3(2)
C45 C46 H46 119.4
C47 C46 H46 119.4
C42 C47 C46 118.0(2)
C42 C47 C48 123.77(19)
C46 C47 C48 118.26(19)
N3 C48 C47 115.45(17)
N3 C48 H48A 108.4
C47 C48 H48A 108.4
N3 C48 H48B 108.4
C47 C48 H48B 108.4
H48A C48 H48B 107.5
O2 C49 N3 124.9(2)
O2 C49 C50 127.2(2)
N3 C49 C50 107.85(18)
C51 C50 C57 116.96(17)
C51 C50 C49 102.29(16)
C57 C50 C49 112.83(17)
C51 C50 H50 108.1
C57 C50 H50 108.1
C49 C50 H50 108.1
C52 C51 C56 119.2(2)
C52 C51 C50 131.91(19)
C56 C51 C50 108.87(17)
C51 C52 C53 119.5(2)
C51 C52 H52 120.3
C53 C52 H52 120.3
C54 C53 C52 120.5(2)
C54 C53 H53 119.8
C52 C53 H53 119.8
C53 C54 C55 121.1(2)
C53 C54 H54 119.4
C55 C54 H54 119.4
C56 C55 C54 117.50(19)
C56 C55 H55 121.2
C54 C55 H55 121.2
C55 C56 C51 122.23(19)
C55 C56 N3 128.42(18)
C51 C56 N3 109.34(17)
C66 C57 C58 120.84(18)
C66 C57 C50 117.43(17)
C58 C57 C50 121.71(17)
C57 C58 C75 116.44(17)
C57 C58 C59 122.37(18)
C75 C58 C59 121.00(17)
C60 C59 C65 117.70(18)
C60 C59 C58 123.09(18)
C65 C59 C58 119.19(18)
C61 C60 C59 120.70(19)
C61 C60 H60 119.7
C59 C60 H60 119.7
C62 C61 C60 121.5(2)
C62 C61 H61 119.2
C60 C61 H61 119.2
C61 C62 C64 117.80(19)
C61 C62 C63 121.9(2)
C64 C62 C63 120.3(2)
C62 C63 H63A 109.5
C62 C63 H63B 109.5
H63A C63 H63B 109.5
C62 C63 H63C 109.5
H63A C63 H63C 109.5
H63B C63 H63C 109.5
C65 C64 C62 121.1(2)
C65 C64 H64 119.4
C62 C64 H64 119.4
C64 C65 C59 121.1(2)
C64 C65 H65 119.4
C59 C65 H65 119.4
C67 C66 C57 122.90(19)
C67 C66 H66 118.5
C57 C66 H66 118.5
C66 C67 C76 117.27(17)
C66 C67 C68 121.31(18)
C76 C67 C68 121.42(18)
C69 C68 C73 117.85(18)
C69 C68 C67 120.94(18)
C73 C68 C67 121.21(18)
C70 C69 C68 121.0(2)
C70 C69 H69 119.5
C68 C69 H69 119.5
C71 C70 C69 120.2(2)
C71 C70 H70 119.9
C69 C70 H70 119.9
C70 C71 C72 119.6(2)
C70 C71 H71 120.2
C72 C71 H71 120.2
C71 C72 C73 120.3(2)
C71 C72 H72 119.9
C73 C72 H72 119.9
C72 C73 C68 121.00(19)
C72 C73 H73 119.5
C68 C73 H73 119.5
N4 C74 H74A 109.5
N4 C74 H74B 109.5
H74A C74 H74B 109.5
N4 C74 H74C 109.5
H74A C74 H74C 109.5
H74B C74 H74C 109.5
N4 C75 C76 108.58(17)
N4 C75 C58 129.24(17)
C76 C75 C58 122.18(18)
C67 C76 C75 120.16(18)
C67 C76 C77 132.49(18)
C75 C76 C77 107.31(17)
C78 C77 C82 119.40(19)
C78 C77 C76 134.62(19)
C82 C77 C76 105.91(17)
C79 C78 C77 118.9(2)
C79 C78 H78 120.6
C77 C78 H78 120.6
C78 C79 C80 121.1(2)
C78 C79 H79 119.5
C80 C79 H79 119.5
C81 C80 C79 121.3(2)
C81 C80 H80 119.3
C79 C80 H80 119.3
C80 C81 C82 117.7(2)
C80 C81 H81 121.1
C82 C81 H81 121.1
N4 C82 C81 128.5(2)
N4 C82 C77 109.97(17)
C81 C82 C77 121.6(2)
C8 N1 C15 111.38(16)
C8 N1 C7 124.79(17)
C15 N1 C7 123.72(17)
C41 N2 C34 108.34(15)
C41 N2 C33 122.79(17)
C34 N2 C33 128.30(17)
C49 N3 C56 111.57(17)
C49 N3 C48 123.83(18)
C56 N3 C48 124.42(17)
C82 N4 C75 108.23(16)
C82 N4 C74 122.39(17)
C75 N4 C74 128.79(17)

loop_
_geom_bond_atom_site_label_1
_geom_bond_atom_site_label_2
_geom_bond_distance
C1 C2 1.379(3)
C1 C6 1.383(3)
C1 H1 0.9300
C2 C3 1.364(4)
C2 H2 0.9300
C3 C4 1.365(4)
C3 H3 0.9300
C4 C5 1.392(3)
C4 H4 0.9300
C5 C6 1.375(3)
C5 H5 0.9300
C6 C7 1.507(3)
C7 N1 1.457(2)
C7 H7A 0.9700
C7 H7B 0.9700
C8 O1 1.220(2)
C8 N1 1.370(3)
C8 C9 1.530(3)
C9 C10 1.510(3)
C9 C16 1.518(3)
C9 H9 0.9800
C10 C11 1.373(3)
C10 C15 1.394(3)
C11 C12 1.391(3)
C11 H11 0.9300
C12 C13 1.376(3)
C12 H12 0.9300
C13 C14 1.391(3)
C13 H13 0.9300
C14 C15 1.378(3)
C14 H14 0.9300
C15 N1 1.403(2)
C16 C25 1.396(3)
C16 C17 1.397(3)
C17 C34 1.410(3)
C17 C18 1.497(3)
C18 C24 1.384(3)
C18 C19 1.387(3)
C19 C20 1.394(3)
C19 H19 0.9300
C20 C21 1.383(3)
C20 H20 0.9300
C21 C23 1.381(3)
C21 C22 1.512(3)
C22 H22A 0.9600
C22 H22B 0.9600
C22 H22C 0.9600
C23 C24 1.382(3)
C23 H23 0.9300
C24 H24 0.9300
C25 C26 1.393(3)
C25 H25 0.9300
C26 C35 1.414(3)
C26 C27 1.485(3)
C27 C28 1.385(3)
C27 C32 1.395(3)
C28 C29 1.383(3)
C28 H28 0.9300
C29 C30 1.375(3)
C29 H29 0.9300
C30 C31 1.376(3)
C30 H30 0.9300
C31 C32 1.379(3)
C31 H31 0.9300
C32 H32 0.9300
C33 N2 1.451(3)
C33 H33A 0.9600
C33 H33B 0.9600
C33 H33C 0.9600
C34 N2 1.394(2)
C34 C35 1.413(3)
C35 C36 1.453(3)
C36 C37 1.400(3)
C36 C41 1.403(3)
C37 C38 1.384(3)
C37 H37 0.9300
C38 C39 1.386(3)
C38 H38 0.9300
C39 C40 1.376(3)
C39 H39 0.9300
C40 C41 1.398(3)
C40 H40 0.9300
C41 N2 1.385(2)
C42 C43 1.384(3)
C42 C47 1.386(3)
C42 H42 0.9300
C43 C44 1.373(3)
C43 H43 0.9300
C44 C45 1.378(3)
C44 H44 0.9300
C45 C46 1.375(3)
C45 H45 0.9300
C46 C47 1.388(3)
C46 H46 0.9300
C47 C48 1.507(3)
C48 N3 1.449(2)
C48 H48A 0.9700
C48 H48B 0.9700
C49 O2 1.219(2)
C49 N3 1.367(3)
C49 C50 1.539(3)
C50 C51 1.507(3)
C50 C57 1.515(3)
C50 H50 0.9800
C51 C52 1.378(3)
C51 C56 1.395(3)
C52 C53 1.388(3)
C52 H52 0.9300
C53 C54 1.381(3)
C53 H53 0.9300
C54 C55 1.390(3)
C54 H54 0.9300
C55 C56 1.380(3)
C55 H55 0.9300
C56 N3 1.406(2)
C57 C66 1.399(3)
C57 C58 1.400(3)
C58 C75 1.412(3)
C58 C59 1.491(3)
C59 C60 1.389(3)
C59 C65 1.392(3)
C60 C61 1.384(3)
C60 H60 0.9300
C61 C62 1.381(3)
C61 H61 0.9300
C62 C64 1.384(3)
C62 C63 1.506(3)
C63 H63A 0.9600
C63 H63B 0.9600
C63 H63C 0.9600
C64 C65 1.381(3)
C64 H64 0.9300
C65 H65 0.9300
C66 C67 1.381(3)
C66 H66 0.9300
C67 C76 1.406(3)
C67 C68 1.487(3)
C68 C69 1.386(3)
C68 C73 1.386(3)
C69 C70 1.380(3)
C69 H69 0.9300
C70 C71 1.370(3)
C70 H70 0.9300
C71 C72 1.376(3)
C71 H71 0.9300
C72 C73 1.376(3)
C72 H72 0.9300
C73 H73 0.9300
C74 N4 1.459(3)
C74 H74A 0.9600
C74 H74B 0.9600
C74 H74C 0.9600
C75 N4 1.398(2)
C75 C76 1.409(3)
C76 C77 1.449(3)
C77 C78 1.394(3)
C77 C82 1.407(3)
C78 C79 1.380(3)
C78 H78 0.9300
C79 C80 1.397(3)
C79 H79 0.9300
C80 C81 1.375(3)
C80 H80 0.9300
C81 C82 1.398(3)
C81 H81 0.9300
C82 N4 1.384(3)
